data_1557386
loop_
_publ_author_name
'Jyothi, Mane'
'Annadhasan, Mari'
'Vinay Pradeep, Vuppu'
'Chandrasekar, Rajadurai'

_publ_section_title
;
 Direct micro-scale monitoring of molecular aggregation, its growth and
 diffusion via aggregation-induced emission.
;
_journal_issue 11
_journal_name_full 'Soft matter'
_journal_page_first 2664
_journal_page_last 2668
_journal_paper_doi 10.1039/d0sm00108b
_journal_volume 16
_journal_year 2020
_chemical_formula_moiety 'C23 H12 Br F6 N'
_chemical_formula_sum 'C23 H12 Br F6 N'
_chemical_formula_weight 496.25
_space_group_crystal_system monoclinic
_space_group_IT_number 15
_space_group_name_Hall '-C 2yc'
_space_group_name_H-M_alt 'C 1 2/c 1'
_atom_sites_solution_hydrogens geom
_audit_creation_method SHELXL-2014/7
_audit_update_record
;
2019-12-13 deposited with the CCDC.	2020-02-25 downloaded from the CCDC.
;
_cell_angle_alpha 90
_cell_angle_beta 104.113(9)
_cell_angle_gamma 90
_cell_formula_units_Z 8
_cell_length_a 15.327(4)
_cell_length_b 9.854(2)
_cell_length_c 28.274(7)
_cell_measurement_reflns_used 4879
_cell_measurement_temperature 298(2)
_cell_measurement_theta_max 22.88
_cell_measurement_theta_min 2.48
_cell_volume 4141.4(17)
_computing_cell_refinement 'Bruker SAINT'
_computing_data_collection 'Bruker APEX2'
_computing_data_reduction 'Bruker SAINT'
_computing_structure_refinement 'SHELXL-2014/7 (Sheldrick, 2014)'
_computing_structure_solution 'SHELXS-97 (Sheldrick 2008)'
_diffrn_ambient_temperature 298(2)
_diffrn_measured_fraction_theta_full 1.000
_diffrn_measured_fraction_theta_max 0.993
_diffrn_measurement_device_type 'Bruker APEX-II CCD'
_diffrn_measurement_method '\f and \w scans'
_diffrn_radiation_type MoK\a
_diffrn_radiation_wavelength 0.71073
_diffrn_reflns_av_R_equivalents 0.1168
_diffrn_reflns_av_unetI/netI 0.0730
_diffrn_reflns_Laue_measured_fraction_full 1.000
_diffrn_reflns_Laue_measured_fraction_max 0.993
_diffrn_reflns_limit_h_max 19
_diffrn_reflns_limit_h_min -19
_diffrn_reflns_limit_k_max 12
_diffrn_reflns_limit_k_min -12
_diffrn_reflns_limit_l_max 35
_diffrn_reflns_limit_l_min -35
_diffrn_reflns_number 29508
_diffrn_reflns_point_group_measured_fraction_full 1.000
_diffrn_reflns_point_group_measured_fraction_max 0.993
_diffrn_reflns_theta_full 25.242
_diffrn_reflns_theta_max 26.453
_diffrn_reflns_theta_min 2.480
_exptl_absorpt_coefficient_mu 2.048
_exptl_absorpt_correction_T_max 0.7912
_exptl_absorpt_correction_T_min 0.7094
_exptl_absorpt_correction_type multi-scan
_exptl_absorpt_process_details sadabs
_exptl_crystal_colour colourless
_exptl_crystal_density_diffrn 1.592
_exptl_crystal_description block
_exptl_crystal_F_000 1968
_exptl_crystal_size_max 0.180
_exptl_crystal_size_mid 0.160
_exptl_crystal_size_min 0.120
_refine_diff_density_max 0.747
_refine_diff_density_min -0.516
_refine_diff_density_rms 0.077
_refine_ls_extinction_coef 0.0038(3)
_refine_ls_extinction_expression Fc^*^=kFc[1+0.001xFc^2^\l^3^/sin(2\q)]^-1/4^
_refine_ls_extinction_method 'SHELXL-2014/7 (Sheldrick 2014'
_refine_ls_goodness_of_fit_ref 1.023
_refine_ls_hydrogen_treatment constr
_refine_ls_matrix_type full
_refine_ls_number_parameters 281
_refine_ls_number_reflns 4256
_refine_ls_number_restraints 0
_refine_ls_restrained_S_all 1.023
_refine_ls_R_factor_all 0.1443
_refine_ls_R_factor_gt 0.0736
_refine_ls_shift/su_max 0.000
_refine_ls_shift/su_mean 0.000
_refine_ls_structure_factor_coef Fsqd
_refine_ls_weighting_details 'w=1/[\s^2^(Fo^2^)+(0.0688P)^2^+21.2989P] where P=(Fo^2^+2Fc^2^)/3'
_refine_ls_weighting_scheme calc
_refine_ls_wR_factor_gt 0.1628
_refine_ls_wR_factor_ref 0.1931
_reflns_Friedel_coverage 0.000
_reflns_number_gt 2414
_reflns_number_total 4256
_reflns_threshold_expression 'I > 2\s(I)'
_cod_data_source_file d0sm00108b1.cif
_cod_data_source_block shelx
_cod_depositor_comments 'Adding full bibliography for 1557386.cif.'
_cod_original_sg_symbol_H-M 'C 2/c'
_cod_database_code 1557386
_shelx_shelxl_version_number 2014/7
_shelx_space_group_comment
;
The symmetry employed for this shelxl refinement is uniquely defined
by the following loop, which should always be used as a source of
symmetry information in preference to the above space-group names.
They are only intended as comments.
;
_shelx_estimated_absorpt_t_min 0.709
_shelx_estimated_absorpt_t_max 0.791

loop_
_space_group_symop_operation_xyz
'x, y, z'
'-x, y, -z+1/2'
'x+1/2, y+1/2, z'
'-x+1/2, y+1/2, -z+1/2'
'-x, -y, -z'
'x, -y, z-1/2'
'-x+1/2, -y+1/2, -z'
'x+1/2, -y+1/2, z-1/2'

loop_
_atom_site_label
_atom_site_type_symbol
_atom_site_fract_x
_atom_site_fract_y
_atom_site_fract_z
_atom_site_U_iso_or_equiv
_atom_site_adp_type
_atom_site_occupancy
_atom_site_site_symmetry_order
_atom_site_calc_flag
_atom_site_refinement_flags_posn
_atom_site_refinement_flags_adp
_atom_site_refinement_flags_occupancy
_atom_site_disorder_assembly
_atom_site_disorder_group
Br1 Br -0.21501(6) 1.42393(7) -0.25866(2) 0.0824(4) Uani 1 1 d . . . . .
F7 F -0.0281(4) 0.4314(6) 0.1884(2) 0.130(2) Uani 1 1 d . . . . .
F8 F 0.0636(3) 0.2757(7) 0.2099(2) 0.149(3) Uani 1 1 d . . . . .
F9 F -0.0450(3) 0.2573(6) 0.14754(19) 0.1195(18) Uani 1 1 d . . . . .
F10 F 0.3483(4) 0.4203(11) 0.0966(3) 0.266(6) Uani 1 1 d . . . . .
F11 F 0.3564(4) 0.4093(11) 0.1661(4) 0.231(5) Uani 1 1 d . . . . .
F12 F 0.3259(4) 0.2509(7) 0.1299(4) 0.191(4) Uani 1 1 d . . . . .
C1 C -0.2048(4) 1.0007(6) -0.0636(2) 0.0617(17) Uani 1 1 d . . . . .
C1I C -0.1081(5) 1.2377(7) -0.1931(2) 0.0735(19) Uani 1 1 d . . . . .
H1I H -0.0640 1.2592 -0.2093 0.088 Uiso 1 1 calc R U . . .
C2N C -0.1914(4) 1.2954(6) -0.20743(19) 0.0541(15) Uani 1 1 d . . . . .
C3B C -0.2555(4) 1.2619(6) -0.1843(2) 0.0644(17) Uani 1 1 d . . . . .
H3B H -0.3124 1.3005 -0.1941 0.077 Uiso 1 1 calc R U . . .
C4O C -0.2368(4) 1.1705(6) -0.1461(2) 0.0553(15) Uani 1 1 d . . . . .
H4O H -0.2818 1.1486 -0.1305 0.066 Uiso 1 1 calc R U . . .
C5 C -0.1539(3) 1.1110(5) -0.13050(19) 0.0429(13) Uani 1 1 d . . . . .
C6X C -0.0893(4) 1.1472(7) -0.1545(2) 0.0687(18) Uani 1 1 d . . . . .
H6X H -0.0319 1.1103 -0.1445 0.082 Uiso 1 1 calc R U . . .
C7T C -0.1348(3) 1.0134(5) -0.08927(18) 0.0406(12) Uani 1 1 d . . . . .
C8K C -0.0586(4) 0.9427(5) -0.07522(18) 0.0432(12) Uani 1 1 d . . . . .
H8K H -0.0173 0.9608 -0.0936 0.052 Uiso 1 1 calc R U . . .
C9D C -0.0271(3) 0.8425(5) -0.03666(17) 0.0385(12) Uani 1 1 d . . . . .
C10 C -0.0780(4) 0.7855(6) -0.0071(2) 0.0579(16) Uani 1 1 d . . . . .
H10 H -0.1376 0.8117 -0.0111 0.070 Uiso 1 1 calc R U . . .
C11 C -0.0410(4) 0.6903(6) 0.0279(2) 0.0578(16) Uani 1 1 d . . . . .
H11 H -0.0770 0.6538 0.0469 0.069 Uiso 1 1 calc R U . . .
C12Q C 0.0469(3) 0.6473(5) 0.03592(18) 0.0393(12) Uani 1 1 d . . . . .
C13 C 0.0966(4) 0.7041(6) 0.0060(2) 0.0586(16) Uani 1 1 d . . . . .
H13 H 0.1563 0.6779 0.0099 0.070 Uiso 1 1 calc R U . . .
C14E C 0.0858(3) 0.5458(5) 0.07399(17) 0.0376(12) Uani 1 1 d . . . . .
C15U C 0.0368(4) 0.4892(6) 0.10442(19) 0.0479(13) Uani 1 1 d . . . . .
H15U H -0.0230 0.5144 0.1005 0.058 Uiso 1 1 calc R U . . .
C16Y C 0.0740(4) 0.3972(6) 0.14006(19) 0.0491(14) Uani 1 1 d . . . . .
C17H C 0.0179(4) 0.3399(8) 0.1719(2) 0.0673(19) Uani 1 1 d . . . . .
C18F C 0.1631(4) 0.3583(6) 0.14751(18) 0.0467(13) Uani 1 1 d . . . . .
H18F H 0.1887 0.2967 0.1719 0.056 Uiso 1 1 calc R U . . .
C19 C 0.2130(4) 0.4139(6) 0.1177(2) 0.0506(14) Uani 1 1 d . . . . .
C20 C 0.1754(4) 0.5042(6) 0.0819(2) 0.0496(14) Uani 1 1 d . . . . .
H20 H 0.2105 0.5392 0.0622 0.060 Uiso 1 1 calc R U . . .
C21Q C 0.3081(5) 0.3746(9) 0.1245(3) 0.084(2) Uani 1 1 d . . . . .
C45 C 0.0603(4) 0.7980(7) -0.0291(2) 0.0616(17) Uani 1 1 d . . . . .
H45 H 0.0960 0.8328 -0.0485 0.074 Uiso 1 1 calc R U . . .
N1 N -0.2626(4) 0.9955(7) -0.0442(3) 0.097(2) Uani 1 1 d . . . . .

loop_
_atom_site_aniso_label
_atom_site_aniso_U_11
_atom_site_aniso_U_22
_atom_site_aniso_U_33
_atom_site_aniso_U_23
_atom_site_aniso_U_13
_atom_site_aniso_U_12
Br1 0.1159(7) 0.0619(5) 0.0559(4) 0.0120(3) -0.0055(4) -0.0031(4)
F7 0.146(5) 0.150(5) 0.132(4) 0.022(4) 0.107(4) 0.028(4)
F8 0.082(3) 0.245(7) 0.128(4) 0.125(5) 0.043(3) 0.030(4)
F9 0.100(4) 0.149(4) 0.125(4) 0.000(3) 0.058(3) -0.057(3)
F10 0.083(4) 0.453(14) 0.297(10) 0.289(11) 0.117(6) 0.135(6)
F11 0.056(3) 0.368(14) 0.240(9) -0.116(9) -0.019(5) 0.059(5)
F12 0.101(4) 0.132(5) 0.357(12) 0.039(6) 0.088(6) 0.064(4)
C1 0.052(4) 0.059(4) 0.078(4) 0.024(3) 0.022(3) 0.011(3)
C1I 0.073(5) 0.081(5) 0.075(4) 0.025(4) 0.035(4) 0.009(4)
C2N 0.067(4) 0.048(3) 0.040(3) 0.000(2) 0.000(3) -0.003(3)
C3B 0.052(4) 0.065(4) 0.069(4) 0.011(3) 0.000(3) 0.009(3)
C4O 0.044(3) 0.059(4) 0.063(4) 0.012(3) 0.015(3) 0.006(3)
C5 0.037(3) 0.041(3) 0.049(3) -0.003(2) 0.007(3) -0.002(2)
C6X 0.048(4) 0.078(4) 0.082(4) 0.030(4) 0.018(3) 0.016(3)
C7T 0.037(3) 0.037(3) 0.049(3) -0.003(2) 0.013(2) -0.002(2)
C8K 0.041(3) 0.047(3) 0.046(3) 0.000(2) 0.018(2) 0.002(3)
C9D 0.037(3) 0.040(3) 0.040(3) -0.003(2) 0.011(2) 0.005(2)
C10 0.038(3) 0.063(4) 0.078(4) 0.020(3) 0.024(3) 0.006(3)
C11 0.045(4) 0.064(4) 0.072(4) 0.027(3) 0.028(3) 0.007(3)
C12Q 0.035(3) 0.040(3) 0.042(3) -0.004(2) 0.008(2) -0.001(2)
C13 0.038(3) 0.080(4) 0.062(4) 0.026(3) 0.022(3) 0.019(3)
C14E 0.037(3) 0.039(3) 0.040(3) -0.002(2) 0.014(2) -0.001(2)
C15U 0.031(3) 0.065(4) 0.048(3) 0.006(3) 0.009(2) 0.006(3)
C16Y 0.044(3) 0.061(4) 0.045(3) 0.002(3) 0.016(3) 0.001(3)
C17H 0.045(4) 0.097(5) 0.062(4) 0.033(4) 0.018(3) 0.010(4)
C18F 0.049(4) 0.049(3) 0.040(3) 0.003(2) 0.007(3) -0.001(3)
C19 0.039(3) 0.055(3) 0.059(3) 0.008(3) 0.014(3) 0.007(3)
C20 0.045(3) 0.054(3) 0.054(3) 0.005(3) 0.020(3) 0.001(3)
C21Q 0.057(5) 0.099(6) 0.099(6) 0.047(5) 0.023(5) 0.022(4)
C45 0.048(4) 0.087(4) 0.055(3) 0.029(3) 0.023(3) 0.014(3)
N1 0.071(4) 0.109(5) 0.133(6) 0.045(4) 0.066(4) 0.029(4)

loop_
_atom_type_symbol
_atom_type_description
_atom_type_scat_dispersion_real
_atom_type_scat_dispersion_imag
_atom_type_scat_source
C C 0.0033 0.0016 'International Tables Vol C Tables 4.2.6.8 and 6.1.1.4'
Br Br -0.2901 2.4595 'International Tables Vol C Tables 4.2.6.8 and 6.1.1.4'
F F 0.0171 0.0103 'International Tables Vol C Tables 4.2.6.8 and 6.1.1.4'
N N 0.0061 0.0033 'International Tables Vol C Tables 4.2.6.8 and 6.1.1.4'
H H 0.0000 0.0000 'International Tables Vol C Tables 4.2.6.8 and 6.1.1.4'

loop_
_geom_angle_atom_site_label_1
_geom_angle_atom_site_label_2
_geom_angle_atom_site_label_3
_geom_angle
_geom_angle_site_symmetry_1
_geom_angle_site_symmetry_3
_geom_angle_publ_flag
N1 C1 C7T 176.9(7) . . ?
C2N C1I C6X 120.2(6) . . ?
C2N C1I H1I 119.9 . . ?
C6X C1I H1I 119.9 . . ?
C3B C2N C1I 119.6(6) . . ?
C3B C2N Br1 120.6(5) . . ?
C1I C2N Br1 119.8(5) . . ?
C2N C3B C4O 120.1(6) . . ?
C2N C3B H3B 119.9 . . ?
C4O C3B H3B 119.9 . . ?
C5 C4O C3B 121.9(6) . . ?
C5 C4O H4O 119.0 . . ?
C3B C4O H4O 119.0 . . ?
C4O C5 C6X 116.9(5) . . ?
C4O C5 C7T 121.3(5) . . ?
C6X C5 C7T 121.8(5) . . ?
C5 C6X C1I 121.2(6) . . ?
C5 C6X H6X 119.4 . . ?
C1I C6X H6X 119.4 . . ?
C8K C7T C1 120.7(5) . . ?
C8K C7T C5 124.3(5) . . ?
C1 C7T C5 115.0(5) . . ?
C7T C8K C9D 132.9(5) . . ?
C7T C8K H8K 113.6 . . ?
C9D C8K H8K 113.6 . . ?
C45 C9D C10 116.4(5) . . ?
C45 C9D C8K 117.6(5) . . ?
C10 C9D C8K 126.0(5) . . ?
C11 C10 C9D 120.9(5) . . ?
C11 C10 H10 119.6 . . ?
C9D C10 H10 119.6 . . ?
C12Q C11 C10 122.6(5) . . ?
C12Q C11 H11 118.7 . . ?
C10 C11 H11 118.7 . . ?
C11 C12Q C13 115.9(5) . . ?
C11 C12Q C14E 122.0(5) . . ?
C13 C12Q C14E 122.1(5) . . ?
C45 C13 C12Q 121.8(5) . . ?
C45 C13 H13 119.1 . . ?
C12Q C13 H13 119.1 . . ?
C15U C14E C20 116.1(5) . . ?
C15U C14E C12Q 122.5(5) . . ?
C20 C14E C12Q 121.3(5) . . ?
C16Y C15U C14E 122.0(5) . . ?
C16Y C15U H15U 119.0 . . ?
C14E C15U H15U 119.0 . . ?
C15U C16Y C18F 120.8(5) . . ?
C15U C16Y C17H 119.6(5) . . ?
C18F C16Y C17H 119.6(5) . . ?
F8 C17H F7 105.8(7) . . ?
F8 C17H F9 108.1(7) . . ?
F7 C17H F9 103.0(6) . . ?
F8 C17H C16Y 114.1(5) . . ?
F7 C17H C16Y 113.3(6) . . ?
F9 C17H C16Y 111.8(6) . . ?
C19 C18F C16Y 118.0(5) . . ?
C19 C18F H18F 121.0 . . ?
C16Y C18F H18F 121.0 . . ?
C20 C19 C18F 120.9(5) . . ?
C20 C19 C21Q 119.6(6) . . ?
C18F C19 C21Q 119.5(5) . . ?
C19 C20 C14E 122.1(5) . . ?
C19 C20 H20 118.9 . . ?
C14E C20 H20 118.9 . . ?
F10 C21Q F12 108.4(9) . . ?
F10 C21Q F11 103.3(10) . . ?
F12 C21Q F11 95.0(8) . . ?
F10 C21Q C19 117.7(6) . . ?
F12 C21Q C19 116.8(8) . . ?
F11 C21Q C19 112.5(8) . . ?
C13 C45 C9D 122.4(5) . . ?
C13 C45 H45 118.8 . . ?
C9D C45 H45 118.8 . . ?

loop_
_geom_bond_atom_site_label_1
_geom_bond_atom_site_label_2
_geom_bond_distance
_geom_bond_site_symmetry_2
_geom_bond_publ_flag
Br1 C2N 1.892(6) . ?
F7 C17H 1.299(8) . ?
F8 C17H 1.295(7) . ?
F9 C17H 1.320(8) . ?
F10 C21Q 1.201(8) . ?
F11 C21Q 1.276(10) . ?
F12 C21Q 1.250(9) . ?
C1 N1 1.151(8) . ?
C1 C7T 1.440(8) . ?
C1I C2N 1.365(9) . ?
C1I C6X 1.384(8) . ?
C1I H1I 0.9300 . ?
C2N C3B 1.347(9) . ?
C3B C4O 1.383(8) . ?
C3B H3B 0.9300 . ?
C4O C5 1.371(7) . ?
C4O H4O 0.9300 . ?
C5 C6X 1.377(8) . ?
C5 C7T 1.485(7) . ?
C6X H6X 0.9300 . ?
C7T C8K 1.333(7) . ?
C8K C9D 1.463(7) . ?
C8K H8K 0.9300 . ?
C9D C45 1.376(7) . ?
C9D C10 1.392(7) . ?
C10 C11 1.382(8) . ?
C10 H10 0.9300 . ?
C11 C12Q 1.379(7) . ?
C11 H11 0.9300 . ?
C12Q C13 1.387(7) . ?
C12Q C14E 1.483(7) . ?
C13 C45 1.372(8) . ?
C13 H13 0.9300 . ?
C14E C15U 1.389(7) . ?
C14E C20 1.397(7) . ?
C15U C16Y 1.372(7) . ?
C15U H15U 0.9300 . ?
C16Y C18F 1.385(8) . ?
C16Y C17H 1.499(8) . ?
C18F C19 1.382(7) . ?
C18F H18F 0.9300 . ?
C19 C20 1.364(7) . ?
C19 C21Q 1.475(9) . ?
C20 H20 0.9300 . ?
C45 H45 0.9300 . ?

loop_
_geom_torsion_atom_site_label_1
_geom_torsion_atom_site_label_2
_geom_torsion_atom_site_label_3
_geom_torsion_atom_site_label_4
_geom_torsion
_geom_torsion_site_symmetry_1
_geom_torsion_site_symmetry_2
_geom_torsion_site_symmetry_3
_geom_torsion_site_symmetry_4
_geom_torsion_publ_flag
C6X C1I C2N C3B -1.1(10) . . . . ?
C6X C1I C2N Br1 177.7(5) . . . . ?
C1I C2N C3B C4O 0.4(9) . . . . ?
Br1 C2N C3B C4O -178.4(5) . . . . ?
C2N C3B C4O C5 -0.1(9) . . . . ?
C3B C4O C5 C6X 0.5(9) . . . . ?
C3B C4O C5 C7T 179.7(5) . . . . ?
C4O C5 C6X C1I -1.2(9) . . . . ?
C7T C5 C6X C1I 179.6(6) . . . . ?
C2N C1I C6X C5 1.5(11) . . . . ?
C4O C5 C7T C8K 173.6(5) . . . . ?
C6X C5 C7T C8K -7.2(8) . . . . ?
C4O C5 C7T C1 -7.7(7) . . . . ?
C6X C5 C7T C1 171.5(6) . . . . ?
C1 C7T C8K C9D 2.0(9) . . . . ?
C5 C7T C8K C9D -179.3(5) . . . . ?
C7T C8K C9D C45 -173.9(6) . . . . ?
C7T C8K C9D C10 7.3(9) . . . . ?
C45 C9D C10 C11 0.5(9) . . . . ?
C8K C9D C10 C11 179.4(6) . . . . ?
C9D C10 C11 C12Q 0.4(10) . . . . ?
C10 C11 C12Q C13 -0.8(9) . . . . ?
C10 C11 C12Q C14E 179.5(6) . . . . ?
C11 C12Q C13 C45 0.4(9) . . . . ?
C14E C12Q C13 C45 -180.0(6) . . . . ?
C11 C12Q C14E C15U -1.0(8) . . . . ?
C13 C12Q C14E C15U 179.4(5) . . . . ?
C11 C12Q C14E C20 -179.4(5) . . . . ?
C13 C12Q C14E C20 0.9(8) . . . . ?
C20 C14E C15U C16Y -0.3(8) . . . . ?
C12Q C14E C15U C16Y -178.8(5) . . . . ?
C14E C15U C16Y C18F 0.9(9) . . . . ?
C14E C15U C16Y C17H 179.8(6) . . . . ?
C15U C16Y C17H F8 -167.2(7) . . . . ?
C18F C16Y C17H F8 11.7(10) . . . . ?
C15U C16Y C17H F7 -46.0(9) . . . . ?
C18F C16Y C17H F7 132.9(6) . . . . ?
C15U C16Y C17H F9 69.8(8) . . . . ?
C18F C16Y C17H F9 -111.3(6) . . . . ?
C15U C16Y C18F C19 -0.7(8) . . . . ?
C17H C16Y C18F C19 -179.6(6) . . . . ?
C16Y C18F C19 C20 0.0(8) . . . . ?
C16Y C18F C19 C21Q -179.8(6) . . . . ?
C18F C19 C20 C14E 0.6(9) . . . . ?
C21Q C19 C20 C14E -179.6(6) . . . . ?
C15U C14E C20 C19 -0.4(8) . . . . ?
C12Q C14E C20 C19 178.1(5) . . . . ?
C20 C19 C21Q F10 -2.9(14) . . . . ?
C18F C19 C21Q F10 176.9(10) . . . . ?
C20 C19 C21Q F12 -134.6(9) . . . . ?
C18F C19 C21Q F12 45.2(12) . . . . ?
C20 C19 C21Q F11 117.0(9) . . . . ?
C18F C19 C21Q F11 -63.2(11) . . . . ?
C12Q C13 C45 C9D 0.6(10) . . . . ?
C10 C9D C45 C13 -1.0(9) . . . . ?
C8K C9D C45 C13 -179.9(6) . . . . ?
